data_4032388
loop_
_publ_author_name
'Naidu, Gonna Somu'
'Singh, Rekha'
'Kumar, Mukesh'
'Ghosh, Sunil K.'

_publ_section_title
;
 Tuning the Stability and the Reactivity of Substituted [3]Dendralenes for
 Quick Access to Diverse Copiously Functionalized Fused Polycycles with
 Step and Atom Economy.
;
_journal_issue 7
_journal_name_full 'The Journal of organic chemistry'
_journal_page_first 3648
_journal_page_last 3658
_journal_paper_doi 10.1021/acs.joc.7b00169
_journal_volume 82
_journal_year 2017
_chemical_formula_moiety 'C34 H32 N4 O4'
_chemical_formula_sum 'C34 H32 N4 O4'
_chemical_formula_weight 560.63
_space_group_crystal_system triclinic
_space_group_IT_number 2
_space_group_name_Hall '-P 1'
_space_group_name_H-M_alt 'P -1'
_symmetry_space_group_name_Hall '-P 1'
_symmetry_space_group_name_H-M 'P -1'
_atom_sites_solution_hydrogens geom
_audit_creation_date 2016-08-09
_audit_creation_method
;
Olex2 1.2
(compiled 2015.09.30 svn.r3233 for OlexSys, GUI svn.r5103)
;
_cell_angle_alpha 75.244(5)
_cell_angle_beta 88.540(5)
_cell_angle_gamma 67.453(5)
_cell_formula_units_Z 2
_cell_length_a 11.2044(7)
_cell_length_b 11.5815(6)
_cell_length_c 12.9947(8)
_cell_measurement_reflns_used 5573
_cell_measurement_temperature 293
_cell_measurement_theta_max 73.1020
_cell_measurement_theta_min 3.5180
_cell_volume 1501.06(17)
_computing_cell_refinement 'CrysAlisPro 1.171.38.41 (Rigaku OD, 2015)'
_computing_data_collection 'CrysAlisPro 1.171.38.41 (Rigaku OD, 2015)'
_computing_data_reduction 'CrysAlisPro 1.171.38.41 (Rigaku OD, 2015)'
_computing_molecular_graphics 'Olex2 (Dolomanov et al., 2009)'
_computing_publication_material 'Olex2 (Dolomanov et al., 2009)'
_computing_structure_refinement 'ShelXL (Sheldrick, 2015)'
_computing_structure_solution 'ShelXT (Sheldrick, 2015)'
_diffrn_ambient_temperature 293
_diffrn_detector 'CCD plate'
_diffrn_detector_area_resol_mean 4.1600
_diffrn_detector_type Titan
_diffrn_measured_fraction_theta_full 0.991
_diffrn_measured_fraction_theta_max 0.960
_diffrn_measurement_details
;
List of Runs (angles in degrees, time in seconds):

  # Type    Start    End  Width  t~exp~   \w     \q     \k     \f   Frames
--------------------------------------------------------------------------
  1  \w    -26.00  69.00   1.00    6.86    --   43.29 -57.00  60.00   95
  2  \w     28.00 141.00   1.00   27.42    --  102.90 -15.00 120.00  113
  3  \w     83.00 137.00   1.00   27.42    --  102.90  45.00 120.00   54
  4  \w    109.00 151.00   1.00   27.42    --  102.90  77.00 120.00   42
  5  \w     56.00 122.00   1.00   27.42    --  102.90 -45.00  60.00   66
  6  \w     85.00 110.00   1.00   27.42    --  102.90 -95.00 -30.00   25
  7  \w     76.00 109.00   1.00   27.42    --  102.90 -95.00 -90.00   33
  8  \w     72.00 122.00   1.00   27.42    --  102.90-126.00-150.00   50
  9  \w     87.00 128.00   1.00   27.42    --  102.90 -30.00-180.00   41
 10  \w     41.00  67.00   1.00   27.42    --  102.90 -95.00 -30.00   26
 11  \w     33.00 134.00   1.00   27.42    --  102.90 -77.00 -30.00  101
 12  \w     70.00  96.00   1.00   27.42    --  102.90 -95.00  90.00   26
 13  \w     32.00  69.00   1.00   27.42    --  102.90-132.00 140.00   37
 14  \w     31.00 120.00   1.00   27.42    --  102.90 -30.00 -60.00   89
 15  \w     34.00 122.00   1.00   27.42    --  102.90 -61.00-180.00   88
 16  \w     18.00 113.00   1.00    6.86    --   43.29  57.00-150.00   95
 17  \w    -71.00  21.00   1.00    6.86    --  -43.29  77.00 -30.00   92
;
_diffrn_measurement_device 'four-circle diffractometer'
_diffrn_measurement_device_type 'SuperNova, Single source at offset, Titan'
_diffrn_measurement_method '\w scans'
_diffrn_orient_matrix_type 'CrysAlisPro convention (1999,Acta A55,543-557)'
_diffrn_orient_matrix_UB_11 0.0012385000
_diffrn_orient_matrix_UB_12 0.0345697000
_diffrn_orient_matrix_UB_13 -0.1225095000
_diffrn_orient_matrix_UB_21 0.1443176000
_diffrn_orient_matrix_UB_22 -0.0908234000
_diffrn_orient_matrix_UB_23 0.0105817000
_diffrn_orient_matrix_UB_31 -0.0384732000
_diffrn_orient_matrix_UB_32 -0.1134472000
_diffrn_orient_matrix_UB_33 -0.0028388000
_diffrn_radiation_monochromator mirror
_diffrn_radiation_probe x-ray
_diffrn_radiation_type CuK\a
_diffrn_radiation_wavelength 1.54184
_diffrn_reflns_av_R_equivalents 0.0615
_diffrn_reflns_av_unetI/netI 0.0470
_diffrn_reflns_Laue_measured_fraction_full 0.991
_diffrn_reflns_Laue_measured_fraction_max 0.960
_diffrn_reflns_limit_h_max 11
_diffrn_reflns_limit_h_min -13
_diffrn_reflns_limit_k_max 11
_diffrn_reflns_limit_k_min -14
_diffrn_reflns_limit_l_max 15
_diffrn_reflns_limit_l_min -16
_diffrn_reflns_number 10693
_diffrn_reflns_point_group_measured_fraction_full 0.991
_diffrn_reflns_point_group_measured_fraction_max 0.960
_diffrn_reflns_theta_full 67.684
_diffrn_reflns_theta_max 73.252
_diffrn_reflns_theta_min 3.529
_diffrn_source 'micro-focus sealed X-ray tube'
_diffrn_source_type 'SuperNova (Cu) X-ray Source'
_exptl_absorpt_coefficient_mu 0.664
_exptl_absorpt_correction_T_max 0.909
_exptl_absorpt_correction_T_min 0.785
_exptl_absorpt_correction_type gaussian
_exptl_absorpt_process_details
;
CrysAlisPro 1.171.38.41 (Rigaku Oxford Diffraction, 2015)
Numerical absorption correction based on gaussian integration over
            a multifaceted crystal model
Empirical absorption correction using spherical harmonics,
 implemented in SCALE3 ABSPACK scaling algorithm.
;
_exptl_crystal_colour colourless
_exptl_crystal_colour_primary colourless
_exptl_crystal_density_diffrn 1.240
_exptl_crystal_description block
_exptl_crystal_F_000 592
_exptl_crystal_size_max 0.628
_exptl_crystal_size_mid 0.193
_exptl_crystal_size_min 0.165
_refine_diff_density_max 0.340
_refine_diff_density_min -0.319
_refine_diff_density_rms 0.065
_refine_ls_extinction_method none
_refine_ls_goodness_of_fit_ref 1.099
_refine_ls_hydrogen_treatment constr
_refine_ls_matrix_type full
_refine_ls_number_parameters 393
_refine_ls_number_reflns 5785
_refine_ls_number_restraints 0
_refine_ls_restrained_S_all 1.099
_refine_ls_R_factor_all 0.1073
_refine_ls_R_factor_gt 0.0883
_refine_ls_shift/su_max 0.000
_refine_ls_shift/su_mean 0.000
_refine_ls_structure_factor_coef Fsqd
_refine_ls_weighting_details 'w=1/[\s^2^(Fo^2^)+(0.1771P)^2^+0.2214P] where P=(Fo^2^+2Fc^2^)/3'
_refine_ls_weighting_scheme calc
_refine_ls_wR_factor_gt 0.2712
_refine_ls_wR_factor_ref 0.2972
_reflns_Friedel_coverage 0.000
_reflns_number_gt 4132
_reflns_number_total 5785
_reflns_threshold_expression 'I > 2\s(I)'
_cod_data_source_file jo7b00169_si_002.cif
_cod_data_source_block compound_18a
_cod_depositor_comments 'Adding full bibliography for 4032384--4032390.cif.'
_cod_original_cell_volume 1501.08(16)
_cod_database_code 4032388
_chemical_oxdiff_formula 'C34 N4 O4 H32'
_shelx_space_group_comment
;
The symmetry employed for this shelxl refinement is uniquely defined
by the following loop, which should always be used as a source of
symmetry information in preference to the above space-group names.
They are only intended as comments.
;
_reflns_odcompleteness_completeness 99.68
_reflns_odcompleteness_iscentric 1
_reflns_odcompleteness_theta 66.97
_olex2_refinement_description
;
1. Fixed Uiso
 At 1.2 times of:
  All C(H) groups, All C(H,H) groups, All C(H,H,H,H) groups
 At 1.5 times of:
  All C(H,H,H) groups
2. Others
 Sof(H19C)=Sof(H19D)=Sof(C20A)=Sof(H20D)=Sof(H20E)=Sof(H20F)=1-FVAR(1)
 Sof(H19A)=Sof(H19B)=Sof(C20)=Sof(H20A)=Sof(H20B)=Sof(H20C)=FVAR(1)
3.a Ternary CH refined with riding coordinates:
 C8(H8), C12(H12), C14(H14), C21(H21), C22(H22), C23(H23)
3.b Secondary CH2 refined with riding coordinates:
 C16(H16A,H16B), C19(H19A,H19B), C19(H19C,H19D), C27(H27A,H27B), C28(H28A,H28B)
3.c Aromatic/amide H refined with riding coordinates:
 C3(H3), C4(H4), C6(H6), C7(H7), C30(H30), C31(H31), C32(H32), C33(H33),
 C34(H34)
3.d Idealised Me refined as rotating group:
 C13(H13A,H13B,H13C), C25(H25A,H25B,H25C), C20(H20A,H20B,H20C), C20A(H20D,H20E,
 H20F)
;
_shelx_shelxl_version_number 2014/7
_olex2_date_sample_data_collection 2016-08-03
_olex2_submission_special_instructions 'No special instructions were received'
_oxdiff_exptl_absorpt_empirical_details
;
Empirical correction (ABSPACK) includes:
- Absorption correction using spherical harmonics
- Frame scaling
;
_oxdiff_exptl_absorpt_empirical_full_max 3.127
_oxdiff_exptl_absorpt_empirical_full_min 0.242

loop_
_space_group_symop_operation_xyz
'x, y, z'
'-x, -y, -z'

loop_
_atom_site_label
_atom_site_type_symbol
_atom_site_fract_x
_atom_site_fract_y
_atom_site_fract_z
_atom_site_U_iso_or_equiv
_atom_site_adp_type
_atom_site_occupancy
_atom_site_site_symmetry_order
_atom_site_calc_flag
_atom_site_refinement_flags_posn
_atom_site_refinement_flags_occupancy
_atom_site_disorder_assembly
_atom_site_disorder_group
O1 O 0.8060(3) 0.5110(2) 0.8215(3) 0.1166(12) Uani 1 1 d . . . .
O2 O 0.5293(3) 0.9314(2) 0.7090(2) 0.0966(8) Uani 1 1 d . . . .
O3 O 0.3484(3) 0.7758(3) 0.8858(2) 0.0942(8) Uani 1 1 d . . . .
O4 O 0.2192(3) 0.6878(3) 0.8470(3) 0.1051(10) Uani 1 1 d . . . .
N1 N -0.0079(5) 0.1550(5) 0.8346(5) 0.1482(19) Uani 1 1 d . . . .
N2 N 0.4355(3) 0.3424(3) 0.5861(2) 0.0869(9) Uani 1 1 d . . . .
N3 N 0.7580(3) 0.0399(3) 0.7858(3) 0.1018(11) Uani 1 1 d . . . .
N4 N 0.6728(3) 0.7250(2) 0.7867(2) 0.0741(7) Uani 1 1 d . . . .
C1 C 0.0799(5) 0.1807(4) 0.8362(4) 0.1031(13) Uani 1 1 d . . . .
C2 C 0.1919(4) 0.2118(3) 0.8405(3) 0.0776(9) Uani 1 1 d . . . .
C3 C 0.3155(4) 0.1133(3) 0.8668(3) 0.0804(9) Uani 1 1 d . . . .
H3 H 0.3264 0.0269 0.8803 0.096 Uiso 1 1 calc R . . .
C4 C 0.4209(3) 0.1451(3) 0.8728(3) 0.0704(8) Uani 1 1 d . . . .
H4 H 0.5029 0.0791 0.8920 0.085 Uiso 1 1 calc R . . .
C5 C 0.4080(3) 0.2735(2) 0.8508(2) 0.0576(7) Uani 1 1 d . . . .
C6 C 0.2841(3) 0.3700(3) 0.8241(2) 0.0670(8) Uani 1 1 d . . . .
H6 H 0.2727 0.4566 0.8091 0.080 Uiso 1 1 calc R . . .
C7 C 0.1785(3) 0.3387(3) 0.8198(3) 0.0752(8) Uani 1 1 d . . . .
H7 H 0.0963 0.4045 0.8025 0.090 Uiso 1 1 calc R . . .
C8 C 0.5284(3) 0.3027(2) 0.85316(19) 0.0548(6) Uani 1 1 d . . . .
H8 H 0.5867 0.2368 0.9134 0.066 Uiso 1 1 calc R . . .
C9 C 0.6014(3) 0.2837(2) 0.7481(2) 0.0567(7) Uani 1 1 d . . . .
C10 C 0.5075(3) 0.3147(3) 0.6568(2) 0.0653(7) Uani 1 1 d . . . .
C11 C 0.6889(3) 0.1458(3) 0.7683(3) 0.0700(8) Uani 1 1 d . . . .
C12 C 0.6816(3) 0.3695(2) 0.7170(2) 0.0591(7) Uani 1 1 d . . . .
H12 H 0.7379 0.3546 0.7796 0.071 Uiso 1 1 calc R . . .
C13 C 0.7660(3) 0.3377(3) 0.6265(3) 0.0772(9) Uani 1 1 d . . . .
H13A H 0.7120 0.3661 0.5614 0.116 Uiso 1 1 calc GR . . .
H13B H 0.8145 0.2458 0.6425 0.116 Uiso 1 1 calc GR . . .
H13C H 0.8247 0.3812 0.6184 0.116 Uiso 1 1 calc GR . . .
C14 C 0.5847(3) 0.5117(2) 0.68791(19) 0.0551(6) Uani 1 1 d . . . .
H14 H 0.5353 0.5264 0.6213 0.066 Uiso 1 1 calc R . . .
C15 C 0.4879(3) 0.5415(2) 0.77016(19) 0.0533(6) Uani 1 1 d . . . .
C16 C 0.5086(3) 0.4354(2) 0.87056(19) 0.0552(6) Uani 1 1 d . . . .
H16A H 0.4342 0.4616 0.9119 0.066 Uiso 1 1 calc R . . .
H16B H 0.5839 0.4256 0.9126 0.066 Uiso 1 1 calc R . . .
C17 C 0.4029(3) 0.6647(2) 0.7510(2) 0.0544(6) Uani 1 1 d . . . .
C18 C 0.3209(3) 0.7163(2) 0.8346(2) 0.0598(7) Uani 1 1 d . . . .
C19 C 0.1320(5) 0.7344(6) 0.9280(5) 0.1262(18) Uani 1 1 d . . . .
H19A H 0.1804 0.7064 0.9968 0.151 Uiso 0.656(12) 1 calc R P A 1
H19B H 0.0915 0.8284 0.9074 0.151 Uiso 0.656(12) 1 calc R P A 1
H19C H 0.0960 0.6714 0.9617 0.151 Uiso 0.344(12) 1 calc R P A 2
H19D H 0.1796 0.7469 0.9827 0.151 Uiso 0.344(12) 1 calc R P A 2
C21 C 0.4049(3) 0.7578(2) 0.6459(2) 0.0580(7) Uani 1 1 d . . . .
H21 H 0.3896 0.7204 0.5903 0.070 Uiso 1 1 calc R . . .
C22 C 0.5447(3) 0.7525(2) 0.6357(2) 0.0581(7) Uani 1 1 d . . . .
H22 H 0.5538 0.7951 0.5621 0.070 Uiso 1 1 calc R . . .
C23 C 0.6467(3) 0.6128(2) 0.6676(2) 0.0588(7) Uani 1 1 d . . . .
H23 H 0.7059 0.5993 0.6110 0.071 Uiso 1 1 calc R . . .
C24 C 0.7203(3) 0.6049(3) 0.7671(3) 0.0736(9) Uani 1 1 d . . . .
C25 C 0.7197(6) 0.7523(4) 0.8778(4) 0.1232(18) Uani 1 1 d . . . .
H25A H 0.7733 0.6722 0.9271 0.185 Uiso 1 1 calc GR . . .
H25B H 0.6472 0.7984 0.9126 0.185 Uiso 1 1 calc GR . . .
H25C H 0.7693 0.8042 0.8536 0.185 Uiso 1 1 calc GR . . .
C26 C 0.5777(3) 0.8177(3) 0.7112(3) 0.0674(7) Uani 1 1 d . . . .
C27 C 0.2982(3) 0.8946(3) 0.6226(2) 0.0675(8) Uani 1 1 d . . . .
H27A H 0.2146 0.8883 0.6321 0.081 Uiso 1 1 calc R . . .
H27B H 0.3112 0.9382 0.6733 0.081 Uiso 1 1 calc R . . .
C28 C 0.2978(4) 0.9745(3) 0.5100(3) 0.0947(12) Uani 1 1 d . . . .
H28A H 0.3801 0.9841 0.5021 0.114 Uiso 1 1 calc R . . .
H28B H 0.2901 0.9280 0.4598 0.114 Uiso 1 1 calc R . . .
C29 C 0.1900(4) 1.1069(3) 0.4821(2) 0.0753(9) Uani 1 1 d . . . .
C30 C 0.1909(4) 1.1992(3) 0.5302(4) 0.0910(11) Uani 1 1 d . . . .
H30 H 0.2579 1.1795 0.5808 0.109 Uiso 1 1 calc R . . .
C31 C 0.0925(5) 1.3214(4) 0.5036(4) 0.1121(15) Uani 1 1 d . . . .
H31 H 0.0940 1.3835 0.5364 0.135 Uiso 1 1 calc R . . .
C32 C -0.0060(5) 1.3517(4) 0.4302(4) 0.1092(15) Uani 1 1 d . . . .
H32 H -0.0716 1.4343 0.4122 0.131 Uiso 1 1 calc R . . .
C33 C -0.0078(5) 1.2612(5) 0.3838(4) 0.1220(18) Uani 1 1 d . . . .
H33 H -0.0755 1.2810 0.3339 0.146 Uiso 1 1 calc R . . .
C34 C 0.0896(5) 1.1395(4) 0.4095(3) 0.1138(17) Uani 1 1 d . . . .
H34 H 0.0868 1.0781 0.3764 0.137 Uiso 1 1 calc R . . .
C20 C 0.0383(9) 0.6821(13) 0.9339(8) 0.153(5) Uani 0.656(12) 1 d . P A 1
H20A H -0.0090 0.7105 0.8654 0.229 Uiso 0.656(12) 1 calc GR P A 1
H20B H -0.0204 0.7105 0.9859 0.229 Uiso 0.656(12) 1 calc GR P A 1
H20C H 0.0795 0.5892 0.9545 0.229 Uiso 0.656(12) 1 calc GR P A 1
C20A C 0.0445(17) 0.8378(19) 0.8823(13) 0.137(7) Uani 0.344(12) 1 d . P A 2
H20D H 0.0791 0.9036 0.8602 0.205 Uiso 0.344(12) 1 calc GR P A 2
H20E H -0.0214 0.8627 0.9303 0.205 Uiso 0.344(12) 1 calc GR P A 2
H20F H 0.0077 0.8279 0.8209 0.205 Uiso 0.344(12) 1 calc GR P A 2

loop_
_atom_site_aniso_label
_atom_site_aniso_U_11
_atom_site_aniso_U_22
_atom_site_aniso_U_33
_atom_site_aniso_U_23
_atom_site_aniso_U_13
_atom_site_aniso_U_12
O1 0.144(2) 0.0672(14) 0.132(2) -0.0056(14) -0.070(2) -0.0419(14)
O2 0.1109(19) 0.0654(13) 0.131(2) -0.0511(14) 0.0070(16) -0.0368(12)
O3 0.1087(19) 0.1192(19) 0.0831(15) -0.0659(15) 0.0204(13) -0.0508(15)
O4 0.0927(18) 0.131(2) 0.138(2) -0.090(2) 0.0522(16) -0.0604(16)
N1 0.134(4) 0.159(4) 0.183(5) -0.028(3) -0.019(3) -0.100(3)
N2 0.108(2) 0.114(2) 0.0577(14) -0.0340(14) -0.0015(14) -0.0562(18)
N3 0.101(2) 0.0600(16) 0.153(3) -0.0451(18) 0.022(2) -0.0310(15)
N4 0.108(2) 0.0703(14) 0.0649(14) -0.0247(11) -0.0011(13) -0.0527(14)
C1 0.114(3) 0.112(3) 0.109(3) -0.030(2) -0.003(2) -0.070(3)
C2 0.091(2) 0.085(2) 0.0734(19) -0.0269(16) 0.0028(16) -0.0482(18)
C3 0.106(3) 0.0666(17) 0.089(2) -0.0321(16) 0.0138(18) -0.0494(17)
C4 0.084(2) 0.0525(14) 0.0813(19) -0.0230(13) 0.0068(15) -0.0303(13)
C5 0.0777(18) 0.0518(13) 0.0496(12) -0.0198(10) 0.0028(11) -0.0279(11)
C6 0.083(2) 0.0555(14) 0.0650(16) -0.0156(12) -0.0025(14) -0.0288(13)
C7 0.080(2) 0.0746(18) 0.0746(19) -0.0185(15) -0.0014(15) -0.0345(15)
C8 0.0700(16) 0.0479(12) 0.0484(12) -0.0186(9) -0.0014(11) -0.0209(10)
C9 0.0703(16) 0.0510(12) 0.0585(14) -0.0282(11) 0.0056(11) -0.0254(11)
C10 0.0844(19) 0.0711(16) 0.0579(15) -0.0344(13) 0.0110(13) -0.0384(14)
C11 0.0799(19) 0.0523(15) 0.089(2) -0.0337(14) 0.0105(15) -0.0281(13)
C12 0.0662(16) 0.0530(13) 0.0640(15) -0.0281(11) 0.0043(12) -0.0216(11)
C13 0.088(2) 0.0654(17) 0.085(2) -0.0383(15) 0.0216(16) -0.0265(15)
C14 0.0686(16) 0.0507(12) 0.0514(13) -0.0233(10) 0.0015(11) -0.0226(11)
C15 0.0691(16) 0.0495(12) 0.0496(12) -0.0223(10) 0.0016(10) -0.0259(11)
C16 0.0719(16) 0.0511(12) 0.0486(12) -0.0223(10) 0.0003(11) -0.0242(11)
C17 0.0656(15) 0.0485(12) 0.0554(13) -0.0210(10) 0.0014(11) -0.0242(10)
C18 0.0730(18) 0.0498(12) 0.0574(14) -0.0215(11) 0.0038(12) -0.0199(11)
C19 0.106(4) 0.152(5) 0.142(5) -0.084(4) 0.053(3) -0.046(4)
C21 0.0742(17) 0.0474(12) 0.0533(13) -0.0184(10) 0.0011(11) -0.0210(11)
C22 0.0765(18) 0.0503(13) 0.0516(13) -0.0174(10) 0.0070(11) -0.0266(11)
C23 0.0726(17) 0.0548(13) 0.0554(13) -0.0216(11) 0.0063(12) -0.0274(12)
C24 0.095(2) 0.0626(16) 0.0730(18) -0.0132(13) -0.0120(16) -0.0426(15)
C25 0.201(5) 0.113(3) 0.092(3) -0.035(2) -0.028(3) -0.092(3)
C26 0.084(2) 0.0601(15) 0.0757(18) -0.0307(13) 0.0154(14) -0.0394(14)
C27 0.080(2) 0.0527(14) 0.0632(16) -0.0181(12) 0.0057(13) -0.0175(12)
C28 0.120(3) 0.0639(18) 0.0663(19) -0.0129(14) 0.0123(18) -0.0028(18)
C29 0.098(2) 0.0527(15) 0.0621(16) -0.0154(12) 0.0117(15) -0.0157(14)
C30 0.104(3) 0.072(2) 0.102(3) -0.0313(18) 0.004(2) -0.0344(18)
C31 0.153(4) 0.061(2) 0.128(4) -0.042(2) 0.030(3) -0.038(2)
C32 0.127(4) 0.065(2) 0.098(3) -0.0152(19) 0.013(3) -0.001(2)
C33 0.128(4) 0.102(3) 0.098(3) -0.026(2) -0.023(3) -0.003(3)
C34 0.153(4) 0.076(2) 0.088(3) -0.0321(19) -0.027(3) -0.010(2)
C20 0.128(7) 0.249(13) 0.116(6) -0.065(7) 0.053(5) -0.104(8)
C20A 0.116(12) 0.151(15) 0.106(10) -0.015(10) -0.025(9) -0.022(10)

loop_
_atom_type_symbol
_atom_type_description
_atom_type_scat_dispersion_real
_atom_type_scat_dispersion_imag
_atom_type_scat_source
C C 0.0181 0.0091 'International Tables Vol C Tables 4.2.6.8 and 6.1.1.4'
H H 0.0000 0.0000 'International Tables Vol C Tables 4.2.6.8 and 6.1.1.4'
N N 0.0311 0.0180 'International Tables Vol C Tables 4.2.6.8 and 6.1.1.4'
O O 0.0492 0.0322 'International Tables Vol C Tables 4.2.6.8 and 6.1.1.4'

loop_
_exptl_crystal_face_index_h
_exptl_crystal_face_index_k
_exptl_crystal_face_index_l
_exptl_crystal_face_perp_dist
-5 -7 -1 0.2705
-1 0 8 0.0969
4 7 3 0.3469
1 0 -8 0.0656
7 0 1 0.0727
2 7 2 0.3169
-7 0 -1 0.0851
0 -7 -4 0.2596
4 0 6 0.0971
-4 0 -6 0.0930

loop_
_geom_angle_atom_site_label_1
_geom_angle_atom_site_label_2
_geom_angle_atom_site_label_3
_geom_angle
C18 O4 C19 117.7(3)
C24 N4 C25 123.4(3)
C24 N4 C26 113.5(2)
C26 N4 C25 123.1(3)
N1 C1 C2 178.9(6)
C3 C2 C1 120.3(3)
C7 C2 C1 120.4(3)
C7 C2 C3 119.2(3)
C2 C3 H3 120.3
C4 C3 C2 119.4(3)
C4 C3 H3 120.3
C3 C4 H4 119.2
C3 C4 C5 121.6(3)
C5 C4 H4 119.2
C4 C5 C8 119.2(2)
C6 C5 C4 117.9(3)
C6 C5 C8 122.9(2)
C5 C6 H6 119.6
C7 C6 C5 120.7(3)
C7 C6 H6 119.6
C2 C7 H7 119.4
C6 C7 C2 121.1(3)
C6 C7 H7 119.4
C5 C8 H8 106.6
C5 C8 C9 109.71(18)
C5 C8 C16 116.2(2)
C9 C8 H8 106.6
C16 C8 H8 106.6
C16 C8 C9 110.6(2)
C10 C9 C8 110.7(2)
C10 C9 C12 108.7(2)
C11 C9 C8 107.9(2)
C11 C9 C10 107.7(2)
C11 C9 C12 109.3(2)
C12 C9 C8 112.33(18)
N2 C10 C9 177.7(3)
N3 C11 C9 178.3(3)
C9 C12 H12 108.5
C13 C12 C9 112.3(2)
C13 C12 H12 108.5
C13 C12 C14 111.9(2)
C14 C12 C9 107.1(2)
C14 C12 H12 108.5
C12 C13 H13A 109.5
C12 C13 H13B 109.5
C12 C13 H13C 109.5
H13A C13 H13B 109.5
H13A C13 H13C 109.5
H13B C13 H13C 109.5
C12 C14 H14 106.9
C12 C14 C23 115.0(2)
C15 C14 C12 113.1(2)
C15 C14 H14 106.9
C15 C14 C23 107.56(18)
C23 C14 H14 106.9
C16 C15 C14 116.5(2)
C17 C15 C14 116.0(2)
C17 C15 C16 126.9(2)
C8 C16 H16A 108.6
C8 C16 H16B 108.6
C15 C16 C8 114.82(18)
C15 C16 H16A 108.6
C15 C16 H16B 108.6
H16A C16 H16B 107.5
C15 C17 C18 122.3(2)
C15 C17 C21 117.7(2)
C18 C17 C21 119.4(2)
O3 C18 O4 123.6(3)
O3 C18 C17 122.7(3)
O4 C18 C17 113.6(2)
O4 C19 H19A 110.3
O4 C19 H19B 110.3
O4 C19 H19C 110.1
O4 C19 H19D 110.1
H19A C19 H19B 108.5
H19C C19 H19D 108.5
C20 C19 O4 107.2(5)
C20 C19 H19A 110.3
C20 C19 H19B 110.3
C20A C19 O4 107.8(11)
C20A C19 H19C 110.1
C20A C19 H19D 110.1
C17 C21 H21 105.5
C17 C21 C22 108.1(2)
C17 C21 C27 116.0(2)
C22 C21 H21 105.5
C27 C21 H21 105.5
C27 C21 C22 115.1(2)
C21 C22 H22 109.6
C23 C22 C21 112.1(2)
C23 C22 H22 109.6
C26 C22 C21 111.2(2)
C26 C22 H22 109.6
C26 C22 C23 104.5(2)
C14 C23 H23 109.3
C22 C23 C14 112.2(2)
C22 C23 H23 109.3
C24 C23 C14 112.1(2)
C24 C23 C22 104.4(2)
C24 C23 H23 109.3
O1 C24 N4 124.4(3)
O1 C24 C23 127.1(3)
N4 C24 C23 108.5(2)
N4 C25 H25A 109.5
N4 C25 H25B 109.5
N4 C25 H25C 109.5
H25A C25 H25B 109.5
H25A C25 H25C 109.5
H25B C25 H25C 109.5
O2 C26 N4 124.3(3)
O2 C26 C22 127.2(3)
N4 C26 C22 108.5(2)
C21 C27 H27A 109.2
C21 C27 H27B 109.2
H27A C27 H27B 107.9
C28 C27 C21 111.9(2)
C28 C27 H27A 109.2
C28 C27 H27B 109.2
C27 C28 H28A 108.9
C27 C28 H28B 108.9
H28A C28 H28B 107.7
C29 C28 C27 113.5(3)
C29 C28 H28A 108.9
C29 C28 H28B 108.9
C30 C29 C28 120.2(3)
C34 C29 C28 121.9(3)
C34 C29 C30 117.9(3)
C29 C30 H30 119.9
C29 C30 C31 120.1(4)
C31 C30 H30 119.9
C30 C31 H31 119.6
C32 C31 C30 120.7(4)
C32 C31 H31 119.6
C31 C32 H32 120.4
C33 C32 C31 119.2(4)
C33 C32 H32 120.4
C32 C33 H33 119.7
C32 C33 C34 120.5(4)
C34 C33 H33 119.7
C29 C34 C33 121.4(4)
C29 C34 H34 119.3
C33 C34 H34 119.3
C19 C20 H20A 109.5
C19 C20 H20B 109.5
C19 C20 H20C 109.5
H20A C20 H20B 109.5
H20A C20 H20C 109.5
H20B C20 H20C 109.5
C19 C20A H20D 109.5
C19 C20A H20E 109.5
C19 C20A H20F 109.5
H20D C20A H20E 109.5
H20D C20A H20F 109.5
H20E C20A H20F 109.5

loop_
_geom_bond_atom_site_label_1
_geom_bond_atom_site_label_2
_geom_bond_distance
O1 C24 1.203(4)
O2 C26 1.210(3)
O3 C18 1.192(3)
O4 C18 1.297(4)
O4 C19 1.478(5)
N1 C1 1.134(6)
N2 C10 1.134(4)
N3 C11 1.137(4)
N4 C24 1.374(4)
N4 C25 1.458(4)
N4 C26 1.374(4)
C1 C2 1.439(5)
C2 C3 1.397(5)
C2 C7 1.372(5)
C3 H3 0.9300
C3 C4 1.375(5)
C4 H4 0.9300
C4 C5 1.392(4)
C5 C6 1.391(4)
C5 C8 1.514(4)
C6 H6 0.9300
C6 C7 1.370(5)
C7 H7 0.9300
C8 H8 0.9800
C8 C9 1.593(4)
C8 C16 1.541(3)
C9 C10 1.484(4)
C9 C11 1.477(3)
C9 C12 1.555(4)
C12 H12 0.9800
C12 C13 1.519(4)
C12 C14 1.538(3)
C13 H13A 0.9600
C13 H13B 0.9600
C13 H13C 0.9600
C14 H14 0.9800
C14 C15 1.510(4)
C14 C23 1.543(4)
C15 C16 1.499(4)
C15 C17 1.339(3)
C16 H16A 0.9700
C16 H16B 0.9700
C17 C18 1.497(4)
C17 C21 1.515(4)
C19 H19A 0.9700
C19 H19B 0.9700
C19 H19C 0.9700
C19 H19D 0.9700
C19 C20 1.391(11)
C19 C20A 1.231(15)
C21 H21 0.9800
C21 C22 1.547(4)
C21 C27 1.534(3)
C22 H22 0.9800
C22 C23 1.536(3)
C22 C26 1.510(3)
C23 H23 0.9800
C23 C24 1.515(4)
C25 H25A 0.9600
C25 H25B 0.9600
C25 H25C 0.9600
C27 H27A 0.9700
C27 H27B 0.9700
C27 C28 1.518(5)
C28 H28A 0.9700
C28 H28B 0.9700
C28 C29 1.503(4)
C29 C30 1.371(5)
C29 C34 1.359(5)
C30 H30 0.9300
C30 C31 1.383(5)
C31 H31 0.9300
C31 C32 1.355(7)
C32 H32 0.9300
C32 C33 1.342(7)
C33 H33 0.9300
C33 C34 1.374(5)
C34 H34 0.9300
C20 H20A 0.9600
C20 H20B 0.9600
C20 H20C 0.9600
C20A H20D 0.9600
C20A H20E 0.9600
C20A H20F 0.9600

loop_
_exptl_oxdiff_crystal_face_indexfrac_h
_exptl_oxdiff_crystal_face_indexfrac_k
_exptl_oxdiff_crystal_face_indexfrac_l
_exptl_oxdiff_crystal_face_x
_exptl_oxdiff_crystal_face_y
_exptl_oxdiff_crystal_face_z
-4.5694 -7.1239 -0.7044 -0.1656 -0.0199 0.9860
-1.3187 -0.2682 8.0329 -0.9950 -0.0810 0.0584
4.2003 7.1664 3.4938 -0.1751 -0.0077 -0.9845
0.9072 -0.4038 -8.2361 0.9962 0.0804 0.0343
6.6249 -0.0009 0.6896 -0.0763 0.9635 -0.2567
1.6136 7.3988 1.7769 0.0401 -0.4203 -0.9065
-6.6868 -0.1687 -0.7329 0.0757 -0.9575 0.2785
0.0005 -7.0000 -4.0001 0.2481 0.5935 0.8055
3.9996 0.0000 6.0000 -0.7301 0.6407 -0.1709
-3.9996 -0.0000 -6.0000 0.7301 -0.6407 0.1709
